data_2017512
loop_
_publ_author_name
'Spencer, John'
'Chowdhry, Babur Z.'
'Hamid, Samiyah'
'Mendham, Andrew P.'
'Male, Louise'
'Coles, Simon J.'
'Hursthouse, Michael B.'

_publ_section_title
;
 Seven 3-methylidene-1<i>H</i>-indol-2(3<i>H</i>)-ones related to the
 multiple-receptor tyrosine kinase inhibitor sunitinib
;
_journal_coeditor_code GG3207
_journal_issue 2
_journal_name_full 'Acta Crystallographica Section C'
_journal_page_first o71
_journal_page_last o78
_journal_paper_doi 10.1107/S0108270109054134
_journal_volume 66
_journal_year 2010
_chemical_formula_iupac 'C13 H9 N O S'
_chemical_formula_moiety 'C13 H9 N O S'
_chemical_formula_sum 'C13 H9 N O S'
_chemical_formula_weight 227.27
_chemical_name_systematic
;
(3<i>Z</i>)-3-(2-thienylmethylidene)-1<i>H</i>-indol-2(3<i>H</i>)-one
;
_space_group_IT_number 60
_symmetry_cell_setting orthorhombic
_symmetry_space_group_name_Hall '-P 2n 2ab'
_symmetry_space_group_name_H-M 'P b c n'
_atom_sites_solution_hydrogens geom
_atom_sites_solution_primary direct
_atom_sites_solution_secondary difmap
_audit_creation_method SHELXL97
_cell_angle_alpha 90.00
_cell_angle_beta 90.00
_cell_angle_gamma 90.00
_cell_formula_units_Z 8
_cell_length_a 11.9297(5)
_cell_length_b 10.8294(6)
_cell_length_c 16.6986(9)
_cell_measurement_reflns_used 46939
_cell_measurement_temperature 120(2)
_cell_measurement_theta_max 27.48
_cell_measurement_theta_min 2.91
_cell_volume 2157.32(19)
_computing_cell_refinement
;
DENZO (Otwinowski & Minor, 1997) and COLLECT (Nonius, 1998)
;
_computing_data_collection 'COLLECT (Nonius, 1998)'
_computing_data_reduction
;
DENZO (Otwinowski & Minor, 1997) and COLLECT (Nonius, 1998)
;
_computing_molecular_graphics
;
ORTEP-3 for Windows (Version 2.01; Farrugia, 1997) and
Mercury (Version 1.4.2; Macrae <i>et al.</i>, 2006)
;
_computing_publication_material 'WinGX (Farrugia, 1999)'
_computing_structure_refinement 'SHELXL97 (Sheldrick, 2008)'
_computing_structure_solution 'SIR2004 (Burla <i>et al.</i>, 2005)'
_diffrn_ambient_temperature 120(2)
_diffrn_detector_area_resol_mean '4096x4096pixels / 62x62mm'
_diffrn_measured_fraction_theta_full 0.996
_diffrn_measured_fraction_theta_max 0.996
_diffrn_measurement_device_type 'Bruker Nonius APEXII CCD camera on \k-goniostat'
_diffrn_measurement_method '\f and \w scans'
_diffrn_radiation_monochromator '10cm confocal mirrors'
_diffrn_radiation_source 'Bruker Nonius FR591 rotating anode'
_diffrn_radiation_type MoK\a
_diffrn_radiation_wavelength 0.71073
_diffrn_reflns_av_R_equivalents 0.0516
_diffrn_reflns_av_sigmaI/netI 0.0352
_diffrn_reflns_limit_h_max 15
_diffrn_reflns_limit_h_min -15
_diffrn_reflns_limit_k_max 11
_diffrn_reflns_limit_k_min -14
_diffrn_reflns_limit_l_max 21
_diffrn_reflns_limit_l_min -21
_diffrn_reflns_number 18202
_diffrn_reflns_theta_full 27.48
_diffrn_reflns_theta_max 27.48
_diffrn_reflns_theta_min 2.98
_exptl_absorpt_coefficient_mu 0.274
_exptl_absorpt_correction_T_max 0.9891
_exptl_absorpt_correction_T_min 0.9575
_exptl_absorpt_correction_type multi-scan
_exptl_absorpt_process_details '(SADABS; Sheldrick, 2007)'
_exptl_crystal_colour yellow
_exptl_crystal_density_diffrn 1.399
_exptl_crystal_density_method 'not measured'
_exptl_crystal_description slab
_exptl_crystal_F_000 944
_exptl_crystal_size_max 0.16
_exptl_crystal_size_mid 0.08
_exptl_crystal_size_min 0.04
_refine_diff_density_max 0.337
_refine_diff_density_min -0.420
_refine_ls_extinction_method none
_refine_ls_goodness_of_fit_ref 1.094
_refine_ls_hydrogen_treatment constr
_refine_ls_matrix_type full
_refine_ls_number_parameters 145
_refine_ls_number_reflns 2463
_refine_ls_number_restraints 0
_refine_ls_restrained_S_all 1.094
_refine_ls_R_factor_all 0.0706
_refine_ls_R_factor_gt 0.0539
_refine_ls_shift/su_max 0.001
_refine_ls_shift/su_mean 0.000
_refine_ls_structure_factor_coef Fsqd
_refine_ls_weighting_details 'calc w = 1/[\s^2^(Fo^2^)+(0.0321P)^2^+3.5864P] where P=(Fo^2^+2Fc^2^)/3'
_refine_ls_weighting_scheme calc
_refine_ls_wR_factor_gt 0.1130
_refine_ls_wR_factor_ref 0.1245
_reflns_number_gt 2024
_reflns_number_total 2463
_reflns_threshold_expression I>2\s(I)
_cod_data_source_file gg3207.cif
_cod_data_source_block 2b
_cod_original_sg_symbol_Hall '-P 2n (2a)b'
_cod_original_sg_symbol_H-M 'P bcn'
_cod_database_code 2017512
_cod_database_fobs_code 2017512

loop_
_symmetry_equiv_pos_as_xyz
'x, y, z'
'-x+1/2, -y+1/2, z+1/2'
'x+1/2, -y+1/2, -z'
'-x, y, -z+1/2'
'-x, -y, -z'
'x-1/2, y-1/2, -z-1/2'
'-x-1/2, y-1/2, z'
'x, -y, z-1/2'

loop_
_atom_site_type_symbol
_atom_site_label
_atom_site_fract_x
_atom_site_fract_y
_atom_site_fract_z
_atom_site_U_iso_or_equiv
_atom_site_adp_type
_atom_site_calc_flag
_atom_site_refinement_flags
_atom_site_occupancy
_atom_site_disorder_assembly
_atom_site_disorder_group
C C1 0.65085(19) 0.4162(2) 0.50015(13) 0.0220(5) Uani d . 1 . .
C C2 0.77266(18) 0.3870(2) 0.49670(13) 0.0205(5) Uani d . 1 . .
C C3 0.81959(19) 0.4731(2) 0.43817(13) 0.0213(5) Uani d . 1 . .
C C4 0.73267(19) 0.5500(2) 0.41174(13) 0.0222(5) Uani d . 1 . .
C C5 0.7500(2) 0.6466(2) 0.35913(13) 0.0259(5) Uani d . 1 . .
H H5 0.6902 0.6986 0.3426 0.031 Uiso calc R 1 . .
C C6 0.8587(2) 0.6644(2) 0.33141(14) 0.0271(5) Uani d . 1 . .
H H6 0.8738 0.7306 0.2957 0.033 Uiso calc R 1 . .
C C7 0.9461(2) 0.5871(2) 0.35508(14) 0.0262(5) Uani d . 1 . .
H H7 1.0191 0.5999 0.3339 0.031 Uiso calc R 1 . .
C C8 0.92779(19) 0.4912(2) 0.40940(14) 0.0240(5) Uani d . 1 . .
H H8 0.9877 0.4396 0.4263 0.029 Uiso calc R 1 . .
C C9 0.83039(18) 0.3019(2) 0.53926(13) 0.0206(4) Uani d . 1 . .
H H9 0.9073 0.2979 0.5248 0.025 Uiso calc R 1 . .
C C10 0.80113(19) 0.2164(2) 0.60130(14) 0.0232(5) Uani d . 1 . .
C C11 0.8803(2) 0.1355(2) 0.63514(14) 0.0264(5) Uani d . 1 . .
H H11 0.9564 0.1316 0.6187 0.032 Uiso calc R 1 . .
C C12 0.8344(2) 0.0609(2) 0.69595(15) 0.0311(6) Uani d . 1 . .
H H12 0.8757 -0.0001 0.7243 0.037 Uiso calc R 1 . .
C C13 0.7241(2) 0.0860(2) 0.70963(16) 0.0321(6) Uani d . 1 . .
H H13 0.6805 0.0451 0.7492 0.039 Uiso calc R 1 . .
N N1 0.63252(16) 0.51210(19) 0.44863(12) 0.0239(4) Uani d . 1 . .
H H1 0.5666 0.5458 0.4397 0.029 Uiso calc R 1 . .
O O1 0.57703(13) 0.36550(16) 0.54084(10) 0.0275(4) Uani d . 1 . .
S S1 0.67228(5) 0.19836(6) 0.64842(4) 0.02905(18) Uani d . 1 . .

loop_
_atom_site_aniso_label
_atom_site_aniso_U_11
_atom_site_aniso_U_22
_atom_site_aniso_U_33
_atom_site_aniso_U_12
_atom_site_aniso_U_13
_atom_site_aniso_U_23
C1 0.0207(11) 0.0237(11) 0.0217(11) 0.0010(9) 0.0000(9) -0.0040(9)
C2 0.0182(10) 0.0245(11) 0.0188(10) -0.0027(9) 0.0001(8) -0.0042(9)
C3 0.0219(11) 0.0237(11) 0.0182(10) -0.0012(9) -0.0011(9) -0.0018(9)
C4 0.0210(11) 0.0242(11) 0.0215(10) 0.0002(9) 0.0019(9) -0.0052(9)
C5 0.0296(12) 0.0258(12) 0.0224(11) 0.0025(10) 0.0000(10) -0.0018(9)
C6 0.0343(13) 0.0247(12) 0.0223(11) -0.0044(10) 0.0019(10) -0.0015(9)
C7 0.0247(12) 0.0323(12) 0.0216(11) -0.0084(10) 0.0009(9) -0.0029(10)
C8 0.0187(10) 0.0304(12) 0.0229(11) -0.0025(10) 0.0007(9) -0.0029(9)
C9 0.0165(10) 0.0226(10) 0.0226(11) -0.0013(9) 0.0008(8) -0.0042(9)
C10 0.0217(11) 0.0232(11) 0.0246(12) -0.0019(9) 0.0001(9) -0.0049(9)
C11 0.0312(13) 0.0209(11) 0.0269(12) -0.0030(10) 0.0044(10) -0.0020(9)
C12 0.0383(14) 0.0243(12) 0.0307(13) 0.0006(11) -0.0027(11) 0.0021(10)
C13 0.0373(14) 0.0266(12) 0.0324(13) -0.0068(11) -0.0003(11) 0.0041(11)
N1 0.0171(9) 0.0278(10) 0.0270(10) 0.0029(8) 0.0007(8) 0.0018(8)
O1 0.0190(8) 0.0303(9) 0.0333(9) 0.0001(7) 0.0040(7) 0.0036(7)
S1 0.0240(3) 0.0318(3) 0.0313(3) -0.0043(2) 0.0023(2) 0.0053(3)

loop_
_atom_type_symbol
_atom_type_description
_atom_type_scat_dispersion_real
_atom_type_scat_dispersion_imag
_atom_type_scat_source
C C 0.0033 0.0016 'International Tables Vol C Tables 4.2.6.8 and 6.1.1.4'
H H 0.0000 0.0000 'International Tables Vol C Tables 4.2.6.8 and 6.1.1.4'
N N 0.0061 0.0033 'International Tables Vol C Tables 4.2.6.8 and 6.1.1.4'
O O 0.0106 0.0060 'International Tables Vol C Tables 4.2.6.8 and 6.1.1.4'
S S 0.1246 0.1234 'International Tables Vol C Tables 4.2.6.8 and 6.1.1.4'

loop_
_geom_angle_atom_site_label_1
_geom_angle_atom_site_label_2
_geom_angle_atom_site_label_3
_geom_angle_site_symmetry_1
_geom_angle_site_symmetry_3
_geom_angle
_geom_angle_publ_flag
O1 C1 N1 . . 124.6(2) ?
O1 C1 C2 . . 128.3(2) ?
N1 C1 C2 . . 107.08(19) ?
C9 C2 C3 . . 126.2(2) ?
C9 C2 C1 . . 128.5(2) ?
C3 C2 C1 . . 105.29(19) ?
C8 C3 C4 . . 119.7(2) ?
C8 C3 C2 . . 132.5(2) ?
C4 C3 C2 . . 107.83(19) ?
C5 C4 C3 . . 122.6(2) ?
C5 C4 N1 . . 128.8(2) ?
C3 C4 N1 . . 108.5(2) ?
C4 C5 C6 . . 117.2(2) ?
C4 C5 H5 . . 121.4 ?
C6 C5 H5 . . 121.4 ?
C5 C6 C7 . . 121.3(2) ?
C5 C6 H6 . . 119.4 ?
C7 C6 H6 . . 119.4 ?
C6 C7 C8 . . 120.9(2) ?
C6 C7 H7 . . 119.5 ?
C8 C7 H7 . . 119.5 ?
C3 C8 C7 . . 118.3(2) ?
C3 C8 H8 . . 120.9 ?
C7 C8 H8 . . 120.9 ?
C2 C9 C10 . . 134.1(2) ?
C2 C9 H9 . . 112.9 ?
C10 C9 H9 . . 112.9 ?
C11 C10 C9 . . 122.0(2) ?
C11 C10 S1 . . 109.97(18) ?
C9 C10 S1 . . 128.01(18) ?
C10 C11 C12 . . 112.7(2) ?
C10 C11 H11 . . 123.6 ?
C12 C11 H11 . . 123.6 ?
C13 C12 C11 . . 112.4(2) ?
C13 C12 H12 . . 123.8 ?
C11 C12 H12 . . 123.8 ?
C12 C13 S1 . . 113.1(2) ?
C12 C13 H13 . . 123.5 ?
S1 C13 H13 . . 123.5 ?
C1 N1 C4 . . 111.20(19) ?
C1 N1 H1 . . 124.4 ?
C4 N1 H1 . . 124.4 ?
C13 S1 C10 . . 91.79(12) ?

loop_
_geom_bond_atom_site_label_1
_geom_bond_atom_site_label_2
_geom_bond_site_symmetry_2
_geom_bond_distance
_geom_bond_publ_flag
C1 O1 . 1.240(3) ?
C1 N1 . 1.366(3) ?
C1 C2 . 1.488(3) ?
C2 C9 . 1.352(3) ?
C2 C3 . 1.463(3) ?
C3 C8 . 1.391(3) ?
C3 C4 . 1.401(3) ?
C4 C5 . 1.382(3) ?
C4 N1 . 1.405(3) ?
C5 C6 . 1.390(3) ?
C5 H5 . 0.9500 ?
C6 C7 . 1.394(4) ?
C6 H6 . 0.9500 ?
C7 C8 . 1.396(3) ?
C7 H7 . 0.9500 ?
C8 H8 . 0.9500 ?
C9 C10 . 1.432(3) ?
C9 H9 . 0.9500 ?
C10 C11 . 1.407(3) ?
C10 S1 . 1.738(2) ?
C11 C12 . 1.408(3) ?
C11 H11 . 0.9500 ?
C12 C13 . 1.364(4) ?
C12 H12 . 0.9500 ?
C13 S1 . 1.705(3) ?
C13 H13 . 0.9500 ?
N1 H1 . 0.8800 ?

loop_
_geom_hbond_atom_site_label_D
_geom_hbond_atom_site_label_H
_geom_hbond_atom_site_label_A
_geom_hbond_site_symmetry_A
_geom_hbond_distance_DH
_geom_hbond_distance_HA
_geom_hbond_distance_DA
_geom_hbond_angle_DHA
_geom_hbond_publ_flag
N1 H1 O1 5_666 0.88 1.99 2.835(2) 160.4 no

loop_
_geom_torsion_atom_site_label_1
_geom_torsion_atom_site_label_2
_geom_torsion_atom_site_label_3
_geom_torsion_atom_site_label_4
_geom_torsion_site_symmetry_1
_geom_torsion_site_symmetry_2
_geom_torsion_site_symmetry_3
_geom_torsion_site_symmetry_4
_geom_torsion
_geom_torsion_publ_flag
O1 C1 C2 C9 . . . . -2.7(4) ?
N1 C1 C2 C9 . . . . 177.5(2) ?
O1 C1 C2 C3 . . . . 178.9(2) ?
N1 C1 C2 C3 . . . . -0.9(2) ?
C9 C2 C3 C8 . . . . 1.4(4) ?
C1 C2 C3 C8 . . . . 179.9(2) ?
C9 C2 C3 C4 . . . . -176.4(2) ?
C1 C2 C3 C4 . . . . 2.1(2) ?
C8 C3 C4 C5 . . . . -1.8(3) ?
C2 C3 C4 C5 . . . . 176.4(2) ?
C8 C3 C4 N1 . . . . 179.3(2) ?
C2 C3 C4 N1 . . . . -2.5(2) ?
C3 C4 C5 C6 . . . . 1.1(3) ?
N1 C4 C5 C6 . . . . 179.8(2) ?
C4 C5 C6 C7 . . . . 0.7(3) ?
C5 C6 C7 C8 . . . . -1.9(4) ?
C4 C3 C8 C7 . . . . 0.6(3) ?
C2 C3 C8 C7 . . . . -177.1(2) ?
C6 C7 C8 C3 . . . . 1.2(3) ?
C3 C2 C9 C10 . . . . 175.6(2) ?
C1 C2 C9 C10 . . . . -2.6(4) ?
C2 C9 C10 C11 . . . . 179.3(2) ?
C2 C9 C10 S1 . . . . -3.3(4) ?
C9 C10 C11 C12 . . . . 179.0(2) ?
S1 C10 C11 C12 . . . . 1.2(3) ?
C10 C11 C12 C13 . . . . -1.4(3) ?
C11 C12 C13 S1 . . . . 1.0(3) ?
O1 C1 N1 C4 . . . . 179.6(2) ?
C2 C1 N1 C4 . . . . -0.6(2) ?
C5 C4 N1 C1 . . . . -176.8(2) ?
C3 C4 N1 C1 . . . . 2.0(3) ?
C12 C13 S1 C10 . . . . -0.3(2) ?
C11 C10 S1 C13 . . . . -0.53(19) ?
C9 C10 S1 C13 . . . . -178.2(2) ?

loop_
_cod_related_entry_id
_cod_related_entry_database
_cod_related_entry_code
1 ChemSpider 635337
